data_7222793
loop_
_publ_author_name
'Kraft, R.'
'Poettgen, R.'

_publ_section_title
;
 Ternary Thallides REMgTl (RE = Y, La-Nd, Sm, Gd-Tm, Lu)
;
_journal_name_full
;
Zeitschrift fuer Naturforschung, Teil B. Anorganische Chemie, Organische 
Chemie (42,1987-)
;
_journal_page_first 265
_journal_page_last 270
_journal_volume 60
_journal_year 2005
_chemical_formula_sum 'Ce Mg Tl'
_space_group_IT_number 189
_symmetry_space_group_name_Hall 'P -6 -2'
_symmetry_space_group_name_H-M 'P -6 2 m'
_cell_angle_alpha 90
_cell_angle_beta 90
_cell_angle_gamma 120
_cell_formula_units_Z 3
_cell_length_a 7.741
_cell_length_b 7.741
_cell_length_c 4.7375
_cell_volume 245.852
_citation_journal_id_ASTM ZNBSEN
_cod_data_source_file Kraft_ZNBSEN_2005_1802.cif
_cod_data_source_block Ce1Mg1Tl1
_cod_original_cell_volume 245.8522
_cod_original_formula_sum 'Ce1 Mg1 Tl1'
_cod_database_code 7222793

loop_
_symmetry_equiv_pos_as_xyz
x,y,z
-x+y,-x,-z
-y,x-y,z
x,y,-z
-x+y,-x,z
-y,x-y,-z
y,x,z
x-y,-y,-z
-x,-x+y,z
y,x,-z
x-y,-y,z
-x,-x+y,-z

loop_
_atom_site_label
_atom_site_type_symbol
_atom_site_fract_x
_atom_site_fract_y
_atom_site_fract_z
_atom_site_occupancy
_atom_site_U_iso_or_equiv
Mg1 Mg 0.7561 0 0.5 1 0.0
Tl1 Tl 0 0 0 1 0.0
Tl2 Tl 0.6667 0.3333 0.5 1 0.0
Ce1 Ce 0.42431 0 0 1 0.0
